data_7102977
loop_
_publ_author_name
'Cui, Lu'
'Gadde, Suresh'
'Shukla, Atindra D'
'Sun, Hao'
'Mague, Joel T'
'Kaifer, Angel E'

_publ_section_title
;
 Dimerization of aromatic ureido pyrimidinedione derivatives:
 observation of an unexpected tautomer in the solid state.
;
_journal_issue 12
_journal_name_full 'Chemical communications (Cambridge, England)'
_journal_page_first 1446
_journal_page_last 1448
_journal_paper_doi 10.1039/b717285k
_journal_year 2008
_chemical_formula_moiety 'C17 H18 N4 O3'
_chemical_formula_sum 'C17 H18 N4 O3'
_chemical_formula_weight 326.35
_chemical_name_systematic
;
1-(5,5-Diaalyl-4,6-dioxo-1,4,5,6-tetrahydropyrimidin-
2-yl)-3-phenylurea
;
_space_group_IT_number 14
_symmetry_cell_setting monoclinic
_symmetry_space_group_name_Hall '-P 2ybc'
_symmetry_space_group_name_H-M 'P 1 21/c 1'
_atom_sites_solution_hydrogens geom
_atom_sites_solution_primary direct
_atom_sites_solution_secondary difmap
_audit_creation_method SHELXL-97
_cell_angle_alpha 90.00
_cell_angle_beta 108.003(1)
_cell_angle_gamma 90.00
_cell_formula_units_Z 4
_cell_length_a 9.8599(5)
_cell_length_b 16.4465(8)
_cell_length_c 10.6945(5)
_cell_measurement_reflns_used 9940
_cell_measurement_temperature 102(2)
_cell_measurement_theta_max 28.32
_cell_measurement_theta_min 2.35
_cell_volume 1649.32(14)
_computing_cell_refinement 'Bruker APEX2 (Bruker-AXS, 2006)'
_computing_data_collection 'Bruker APEX2 (Bruker-AXS, 2006)'
_computing_data_reduction 'Bruker SAINT+ (Bruker-AXS, 2006a)'
_computing_molecular_graphics 'Bruker APEX2 (Bruker-AXS, 2006)'
_computing_publication_material 'Bruker APEX2 (Bruker-AXS, 2006)'
_computing_structure_refinement 'SHELXL-97 (Sheldrick, 1997)'
_computing_structure_solution 'SHELXS-97 (Sheldrick, 1997)'
_diffrn_ambient_temperature 102(2)
_diffrn_measured_fraction_theta_full 0.998
_diffrn_measured_fraction_theta_max 0.998
_diffrn_measurement_device_type 'Bruker-AXS Smart APEX CCD area detector'
_diffrn_measurement_method 'phi and omega scans'
_diffrn_radiation_monochromator graphite
_diffrn_radiation_source 'fine-focus sealed tube'
_diffrn_radiation_type MoK\a
_diffrn_radiation_wavelength 0.71073
_diffrn_reflns_av_R_equivalents 0.0452
_diffrn_reflns_av_sigmaI/netI 0.0289
_diffrn_reflns_limit_h_max 13
_diffrn_reflns_limit_h_min -13
_diffrn_reflns_limit_k_max 21
_diffrn_reflns_limit_k_min -21
_diffrn_reflns_limit_l_max 14
_diffrn_reflns_limit_l_min -14
_diffrn_reflns_number 28739
_diffrn_reflns_theta_full 28.35
_diffrn_reflns_theta_max 28.35
_diffrn_reflns_theta_min 2.35
_exptl_absorpt_coefficient_mu 0.093
_exptl_absorpt_correction_T_max 0.9882
_exptl_absorpt_correction_T_min 0.9399
_exptl_absorpt_correction_type multi-scan
_exptl_absorpt_process_details 'SADABS (Sheldrick, 2007)'
_exptl_crystal_colour colourless
_exptl_crystal_density_diffrn 1.314
_exptl_crystal_density_method 'not measured'
_exptl_crystal_description Block
_exptl_crystal_F_000 688
_exptl_crystal_size_max 0.17
_exptl_crystal_size_mid 0.14
_exptl_crystal_size_min 0.13
_refine_diff_density_max 0.324
_refine_diff_density_min -0.254
_refine_diff_density_rms 0.046
_refine_ls_extinction_method none
_refine_ls_goodness_of_fit_ref 1.039
_refine_ls_hydrogen_treatment mixed
_refine_ls_matrix_type full
_refine_ls_number_parameters 229
_refine_ls_number_reflns 4112
_refine_ls_number_restraints 0
_refine_ls_restrained_S_all 1.039
_refine_ls_R_factor_all 0.0546
_refine_ls_R_factor_gt 0.0407
_refine_ls_shift/su_max 0.001
_refine_ls_shift/su_mean 0.000
_refine_ls_structure_factor_coef Fsqd
_refine_ls_weighting_details 'calc w=1/[\s^2^(Fo^2^)+(0.0448P)^2^+0.5796P] where P=(Fo^2^+2Fc^2^)/3'
_refine_ls_weighting_scheme calc
_refine_ls_wR_factor_gt 0.0968
_refine_ls_wR_factor_ref 0.1057
_reflns_number_gt 3275
_reflns_number_total 4112
_reflns_threshold_expression >2\s(I)
_cod_data_source_file b717285k.txt
_cod_data_source_block aek004_0m
_cod_depositor_comments
;
The following automatic conversions were performed:
'_symmetry_cell_setting' value 'Monoclinic' changed to 'monoclinic'
according to '/home/saulius/struct/CIF-dictionaries/cif_core.dic'
dictionary named 'cif_core.dic' version 2.4.1 from 2010-06-29.

Automatic conversion script
Id: cif_fix_enum 1527 2010-12-29 10:47:43Z saulius 
;
_cod_original_sg_symbol_H-M P2(1)/c
_cod_database_code 7102977

loop_
_symmetry_equiv_pos_as_xyz
'x, y, z'
'-x, y+1/2, -z+1/2'
'-x, -y, -z'
'x, -y-1/2, z-1/2'

loop_
_atom_site_label
_atom_site_type_symbol
_atom_site_fract_x
_atom_site_fract_y
_atom_site_fract_z
_atom_site_U_iso_or_equiv
_atom_site_adp_type
_atom_site_occupancy
_atom_site_symmetry_multiplicity
_atom_site_calc_flag
_atom_site_refinement_flags
_atom_site_disorder_assembly
_atom_site_disorder_group
O1 O 0.80221(10) 1.01593(6) 0.27948(9) 0.0260(2) Uani 1 1 d . . .
O2 O 0.51288(10) 0.85507(6) 0.02785(9) 0.0304(2) Uani 1 1 d . . .
O3 O 0.22639(10) 0.87281(6) 0.30807(9) 0.0294(2) Uani 1 1 d . . .
N1 N 0.85479(11) 1.08134(7) 0.47741(10) 0.0195(2) Uani 1 1 d . . .
N2 N 0.65050(11) 1.00495(7) 0.40596(10) 0.0186(2) Uani 1 1 d . . .
N3 N 0.57360(12) 0.92999(7) 0.21298(10) 0.0216(2) Uani 1 1 d . . .
N4 N 0.43572(11) 0.93966(6) 0.35986(10) 0.0192(2) Uani 1 1 d . . .
C1 C 0.98450(12) 1.12001(8) 0.48207(12) 0.0199(3) Uani 1 1 d . . .
C2 C 1.04742(14) 1.11554(9) 0.38213(13) 0.0284(3) Uani 1 1 d . . .
H2 H 1.0033 1.0852 0.3046 0.034 Uiso 1 1 calc R . .
C3 C 1.17549(15) 1.15589(10) 0.39708(15) 0.0335(3) Uani 1 1 d . . .
H3 H 1.2186 1.1524 0.3291 0.040 Uiso 1 1 calc R . .
C4 C 1.24162(14) 1.20093(9) 0.50846(15) 0.0311(3) Uani 1 1 d . . .
H4 H 1.3282 1.2290 0.5167 0.037 Uiso 1 1 calc R . .
C5 C 1.17901(14) 1.20430(9) 0.60776(15) 0.0303(3) Uani 1 1 d . . .
H5 H 1.2240 1.2343 0.6854 0.036 Uiso 1 1 calc R . .
C6 C 1.05163(14) 1.16445(8) 0.59542(14) 0.0264(3) Uani 1 1 d . . .
H6 H 1.0099 1.1674 0.6644 0.032 Uiso 1 1 calc R . .
C7 C 0.77448(13) 1.03382(7) 0.38034(12) 0.0192(2) Uani 1 1 d . . .
C8 C 0.54925(13) 0.95703(7) 0.32414(11) 0.0178(2) Uani 1 1 d . . .
C9 C 0.33173(13) 0.89242(8) 0.27687(12) 0.0205(3) Uani 1 1 d . . .
C10 C 0.33806(13) 0.86456(8) 0.14253(12) 0.0198(3) Uani 1 1 d . . .
C11 C 0.48065(13) 0.88061(8) 0.12118(12) 0.0213(3) Uani 1 1 d . . .
C12 C 0.30152(13) 0.77311(8) 0.12243(12) 0.0214(3) Uani 1 1 d . . .
H12A H 0.2027 0.7644 0.1240 0.026 Uiso 1 1 calc R . .
H12B H 0.3058 0.7564 0.0348 0.026 Uiso 1 1 calc R . .
C13 C 0.40075(14) 0.72067(8) 0.22543(13) 0.0252(3) Uani 1 1 d . . .
H13 H 0.3941 0.7231 0.3121 0.030 Uiso 1 1 calc R . .
C14 C 0.49652(15) 0.67141(9) 0.20385(15) 0.0318(3) Uani 1 1 d . . .
H14A H 0.5060 0.6675 0.1183 0.038 Uiso 1 1 calc R . .
H14B H 0.5561 0.6398 0.2738 0.038 Uiso 1 1 calc R . .
C15 C 0.22293(14) 0.91369(8) 0.03617(13) 0.0247(3) Uani 1 1 d . . .
H15A H 0.2212 0.8942 -0.0519 0.030 Uiso 1 1 calc R . .
H15B H 0.1282 0.9023 0.0462 0.030 Uiso 1 1 calc R . .
C16 C 0.24661(16) 1.00380(9) 0.04276(14) 0.0313(3) Uani 1 1 d . . .
H16 H 0.3245 1.0246 0.0180 0.038 Uiso 1 1 calc R . .
C17 C 0.16624(18) 1.05566(10) 0.08074(17) 0.0436(4) Uani 1 1 d . . .
H17A H 0.0876 1.0367 0.1061 0.052 Uiso 1 1 calc R . .
H17B H 0.1867 1.1122 0.0829 0.052 Uiso 1 1 calc R . .
H3N H 0.6564(18) 0.9441(10) 0.2045(16) 0.031(4) Uiso 1 1 d . . .
H2N H 0.6288(16) 1.0206(10) 0.4751(16) 0.026(4) Uiso 1 1 d . . .
H1N H 0.8240(17) 1.0914(10) 0.5443(16) 0.028(4) Uiso 1 1 d . . .

loop_
_atom_site_aniso_label
_atom_site_aniso_U_11
_atom_site_aniso_U_22
_atom_site_aniso_U_33
_atom_site_aniso_U_23
_atom_site_aniso_U_13
_atom_site_aniso_U_12
O1 0.0261(5) 0.0330(5) 0.0221(5) -0.0070(4) 0.0121(4) -0.0082(4)
O2 0.0330(5) 0.0384(6) 0.0239(5) -0.0119(4) 0.0151(4) -0.0101(4)
O3 0.0256(5) 0.0398(6) 0.0263(5) -0.0115(4) 0.0132(4) -0.0129(4)
N1 0.0199(5) 0.0226(5) 0.0171(5) -0.0020(4) 0.0072(4) -0.0036(4)
N2 0.0203(5) 0.0219(5) 0.0152(5) -0.0022(4) 0.0075(4) -0.0033(4)
N3 0.0209(5) 0.0271(6) 0.0187(5) -0.0055(4) 0.0088(4) -0.0068(4)
N4 0.0198(5) 0.0215(5) 0.0164(5) -0.0020(4) 0.0058(4) -0.0027(4)
C1 0.0175(5) 0.0188(6) 0.0225(6) 0.0028(5) 0.0047(5) -0.0005(4)
C2 0.0250(6) 0.0377(8) 0.0226(6) -0.0005(6) 0.0075(5) -0.0067(6)
C3 0.0282(7) 0.0439(9) 0.0301(7) 0.0035(6) 0.0117(6) -0.0085(6)
C4 0.0222(6) 0.0296(8) 0.0416(8) 0.0013(6) 0.0098(6) -0.0071(5)
C5 0.0253(7) 0.0265(7) 0.0377(8) -0.0085(6) 0.0076(6) -0.0068(5)
C6 0.0232(6) 0.0273(7) 0.0298(7) -0.0057(6) 0.0098(5) -0.0035(5)
C7 0.0198(6) 0.0198(6) 0.0182(6) 0.0010(5) 0.0059(4) -0.0005(4)
C8 0.0202(6) 0.0175(6) 0.0152(5) 0.0004(4) 0.0047(4) 0.0005(4)
C9 0.0221(6) 0.0209(6) 0.0183(6) -0.0018(5) 0.0061(5) -0.0016(5)
C10 0.0208(6) 0.0217(6) 0.0165(6) -0.0021(5) 0.0054(4) -0.0031(4)
C11 0.0242(6) 0.0227(6) 0.0171(6) -0.0027(5) 0.0065(5) -0.0031(5)
C12 0.0230(6) 0.0211(6) 0.0193(6) -0.0032(5) 0.0056(5) -0.0047(5)
C13 0.0295(7) 0.0229(7) 0.0210(6) 0.0000(5) 0.0048(5) -0.0046(5)
C14 0.0281(7) 0.0272(7) 0.0366(8) 0.0021(6) 0.0049(6) -0.0020(5)
C15 0.0262(6) 0.0248(7) 0.0197(6) -0.0006(5) 0.0021(5) -0.0005(5)
C16 0.0361(8) 0.0273(7) 0.0250(7) 0.0028(6) 0.0014(6) -0.0033(6)
C17 0.0426(9) 0.0313(8) 0.0438(9) -0.0077(7) -0.0059(7) 0.0034(7)

loop_
_atom_type_symbol
_atom_type_description
_atom_type_scat_dispersion_real
_atom_type_scat_dispersion_imag
_atom_type_scat_source
C C 0.0033 0.0016 'International Tables Vol C Tables 4.2.6.8 and 6.1.1.4'
H H 0.0000 0.0000 'International Tables Vol C Tables 4.2.6.8 and 6.1.1.4'
N N 0.0061 0.0033 'International Tables Vol C Tables 4.2.6.8 and 6.1.1.4'
O O 0.0106 0.0060 'International Tables Vol C Tables 4.2.6.8 and 6.1.1.4'

loop_
_geom_angle_atom_site_label_1
_geom_angle_atom_site_label_2
_geom_angle_atom_site_label_3
_geom_angle
_geom_angle_site_symmetry_1
_geom_angle_site_symmetry_3
_geom_angle_publ_flag
C7 N1 C1 126.77(11) . . ?
C7 N1 H1N 118.1(11) . . ?
C1 N1 H1N 115.1(11) . . ?
C8 N2 C7 125.25(11) . . ?
C8 N2 H2N 113.2(10) . . ?
C7 N2 H2N 121.3(10) . . ?
C8 N3 C11 123.83(11) . . ?
C8 N3 H3N 115.1(11) . . ?
C11 N3 H3N 121.0(11) . . ?
C8 N4 C9 117.79(10) . . ?
C2 C1 C6 119.34(12) . . ?
C2 C1 N1 124.12(12) . . ?
C6 C1 N1 116.55(11) . . ?
C3 C2 C1 119.34(13) . . ?
C3 C2 H2 120.3 . . ?
C1 C2 H2 120.3 . . ?
C4 C3 C2 121.60(14) . . ?
C4 C3 H3 119.2 . . ?
C2 C3 H3 119.2 . . ?
C3 C4 C5 118.61(13) . . ?
C3 C4 H4 120.7 . . ?
C5 C4 H4 120.7 . . ?
C4 C5 C6 120.91(13) . . ?
C4 C5 H5 119.5 . . ?
C6 C5 H5 119.5 . . ?
C5 C6 C1 120.20(13) . . ?
C5 C6 H6 119.9 . . ?
C1 C6 H6 119.9 . . ?
O1 C7 N1 125.44(11) . . ?
O1 C7 N2 122.01(11) . . ?
N1 C7 N2 112.55(10) . . ?
N4 C8 N2 117.34(11) . . ?
N4 C8 N3 125.25(11) . . ?
N2 C8 N3 117.41(11) . . ?
O3 C9 N4 119.92(11) . . ?
O3 C9 C10 117.42(11) . . ?
N4 C9 C10 122.62(11) . . ?
C11 C10 C9 113.51(10) . . ?
C11 C10 C12 109.61(10) . . ?
C9 C10 C12 110.32(10) . . ?
C11 C10 C15 107.43(10) . . ?
C9 C10 C15 107.35(10) . . ?
C12 C10 C15 108.45(10) . . ?
O2 C11 N3 120.25(12) . . ?
O2 C11 C10 123.72(11) . . ?
N3 C11 C10 115.98(10) . . ?
C13 C12 C10 112.73(10) . . ?
C13 C12 H12A 109.0 . . ?
C10 C12 H12A 109.0 . . ?
C13 C12 H12B 109.0 . . ?
C10 C12 H12B 109.0 . . ?
H12A C12 H12B 107.8 . . ?
C14 C13 C12 124.42(13) . . ?
C14 C13 H13 117.8 . . ?
C12 C13 H13 117.8 . . ?
C13 C14 H14A 120.0 . . ?
C13 C14 H14B 120.0 . . ?
H14A C14 H14B 120.0 . . ?
C16 C15 C10 114.20(11) . . ?
C16 C15 H15A 108.7 . . ?
C10 C15 H15A 108.7 . . ?
C16 C15 H15B 108.7 . . ?
C10 C15 H15B 108.7 . . ?
H15A C15 H15B 107.6 . . ?
C17 C16 C15 123.89(16) . . ?
C17 C16 H16 118.1 . . ?
C15 C16 H16 118.1 . . ?
C16 C17 H17A 120.0 . . ?
C16 C17 H17B 120.0 . . ?
H17A C17 H17B 120.0 . . ?

loop_
_geom_bond_atom_site_label_1
_geom_bond_atom_site_label_2
_geom_bond_distance
_geom_bond_site_symmetry_2
_geom_bond_publ_flag
O1 C7 1.2277(15) . ?
O2 C11 1.2123(15) . ?
O3 C9 1.2282(15) . ?
N1 C7 1.3445(16) . ?
N1 C1 1.4153(15) . ?
N1 H1N 0.875(17) . ?
N2 C8 1.3577(15) . ?
N2 C7 1.4149(15) . ?
N2 H2N 0.870(16) . ?
N3 C8 1.3584(16) . ?
N3 C11 1.3811(16) . ?
N3 H3N 0.879(17) . ?
N4 C8 1.3210(16) . ?
N4 C9 1.3711(15) . ?
C1 C2 1.3937(18) . ?
C1 C6 1.3949(18) . ?
C2 C3 1.3913(19) . ?
C2 H2 0.9500 . ?
C3 C4 1.383(2) . ?
C3 H3 0.9500 . ?
C4 C5 1.385(2) . ?
C4 H4 0.9500 . ?
C5 C6 1.3863(18) . ?
C5 H5 0.9500 . ?
C6 H6 0.9500 . ?
C9 C10 1.5275(17) . ?
C10 C11 1.5156(17) . ?
C10 C12 1.5460(17) . ?
C10 C15 1.5611(17) . ?
C12 C13 1.4995(18) . ?
C12 H12A 0.9900 . ?
C12 H12B 0.9900 . ?
C13 C14 1.318(2) . ?
C13 H13 0.9500 . ?
C14 H14A 0.9500 . ?
C14 H14B 0.9500 . ?
C15 C16 1.4986(19) . ?
C15 H15A 0.9900 . ?
C15 H15B 0.9900 . ?
C16 C17 1.311(2) . ?
C16 H16 0.9500 . ?
C17 H17A 0.9500 . ?
C17 H17B 0.9500 . ?

loop_
_geom_hbond_atom_site_label_D
_geom_hbond_atom_site_label_H
_geom_hbond_atom_site_label_A
_geom_hbond_distance_DH
_geom_hbond_distance_HA
_geom_hbond_distance_DA
_geom_hbond_angle_DHA
_geom_hbond_site_symmetry_A
N3 H3N O1 0.879(17) 1.842(17) 2.5676(14) 138.4(15) .
N2 H2N N4 0.870(16) 2.154(16) 3.0233(15) 177.1(14) 3_676
N1 H1N O3 0.875(17) 1.889(17) 2.7582(14) 171.6(15) 3_676

loop_
_cod_related_entry_id
_cod_related_entry_database
_cod_related_entry_code
1 ChemSpider 21118636
